data_1537103
loop_
_publ_author_name
'Frisch, G.'
'Hoch, C.'
'Niemeier, D.'
'Zoennchen, P.'
'Becker, K.D.'
'Roehr, C.'

_publ_section_title
;
 Alkaline metal stannide-stannates: "double salts" with Zintl (Sn4)(4-)
 and stannate (Sn O3)(4-) anions
;
_journal_name_full 'Zeitschrift fuer Anorganische und Allgemeine Chemie'
_journal_page_first 1661
_journal_page_last 1672
_journal_volume 629
_journal_year 2003
_chemical_formula_sum 'O14.16 Rb23.28 Sn7.72'
_chemical_name_systematic 'Rb23.28 (Sn4) (Sn O3)3.72 O3'
_space_group_IT_number 14
_symmetry_space_group_name_Hall '-P 2ybc'
_symmetry_space_group_name_H-M 'P 1 21/c 1'
_cell_angle_alpha 90
_cell_angle_beta 116.11
_cell_angle_gamma 90
_cell_formula_units_Z 4
_cell_length_a 21.742
_cell_length_b 11.37
_cell_length_c 23.736
_cell_volume 5268.901
_citation_journal_id_ASTM ZAACAB
_cod_data_source_file Frisch_ZAACAB_2003_1133.cif
_cod_data_source_block O14.16Rb23.28Sn7.72
_cod_database_code 1537103

loop_
_symmetry_equiv_pos_as_xyz
x,y,z
-x,y+1/2,-z+1/2
-x,-y,-z
x,-y-1/2,z-1/2

loop_
_atom_site_label
_atom_site_type_symbol
_atom_site_fract_x
_atom_site_fract_y
_atom_site_fract_z
_atom_site_occupancy
_atom_site_U_iso_or_equiv
Sn4 Sn-1 0.2609 -0.25727 0.13002 1 0.0
Sn8 Sn+2 0.41045 0.21765 0.1775 0.8609 0.0
Sn3 Sn-1 0.20572 -0.38369 0.20552 1 0.0
Rb33 Rb+1 0.4479 0.4426 0.0562 0.1391 0.0
O4 O-2 -0.0385 -0.1107 0.0507 1 0.0
Rb13 Rb+1 -0.18551 -0.752 0.15455 1 0.0
O12 O-2 0.5154 0.3382 0.3797 0.8609 0.0
Rb27 Rb+1 0.3877 0.0722 0.2715 0.1391 0.0
Rb5 Rb+1 -0.06565 -0.74917 -0.05176 1 0.0
Rb30 Rb+1 0.35715 0.5565 0.39446 0.8609 0.0
Rb11 Rb+1 0.0141 -0.41447 0.1861 1 0.0
O7 O-2 0.2553 0.2461 0.3271 1 0.0
Rb14 Rb+1 0.28864 -0.74048 -0.03922 1 0.0
Rb3 Rb+1 -0.12807 -0.56758 0.04718 1 0.0
Rb26 Rb+1 0.3544 0.09432 0.29858 0.8609 0.0
Sn2 Sn+2 0.10351 -0.74953 -0.03466 1 0.0
Sn5 Sn-1 0.20103 -0.12362 0.19997 1 0.0
O10 O-2 0.4938 0.089 0.4237 0.8609 0.0
Rb28 Rb+1 0.44349 -0.09826 0.20834 0.8609 0.0
Rb22 Rb+1 0.38523 0.4274 0.2714 0.8609 0.0
Rb15 Rb+1 0.16719 0.06562 0.32655 1 0.0
Rb6 Rb+1 0.25612 0.08208 0.09304 1 0.0
O13 O-2 0.3262 0.2321 0.195 0.8609 0.0
Rb19 Rb+1 0.5562 0.0979 0.2892 0.1391 0.0
O2 O-2 -0.0681 -0.8875 0.1788 1 0.0
Rb18 Rb+1 0.55049 0.11748 0.3376 0.8609 0.0
Rb8 Rb+1 0.01606 -0.08471 0.18643 1 0.0
Rb17 Rb+1 0.4115 0.2835 0.1778 0.1391 0.0
Rb12 Rb+1 0.27579 0.40205 0.09643 1 0.0
Rb23 Rb+1 0.3532 0.4039 0.2997 0.1391 0.0
O5 O-2 0.0381 -0.6122 -0.051 1 0.0
O1 O-2 -0.0329 -0.7468 0.0829 1 0.0
Rb2 Rb+1 -0.12723 -0.92813 0.04899 1 0.0
Sn1 Sn+2 -0.01161 -0.74756 0.17546 1 0.0
Rb21 Rb+1 0.4826 0.1458 0.0943 0.1391 0.0
O6 O-2 0.1521 -0.7454 0.0603 1 0.0
O9 O-2 0.265 0.5349 0.4453 1 0.0
Rb4 Rb+1 0.05846 -0.91959 0.07398 1 0.0
Rb1 Rb+1 0.05995 -0.57785 0.07368 1 0.0
O11 O-2 0.547 0.3027 0.5202 0.8609 0.0
Rb24 Rb+1 0.40265 -0.05981 0.45108 0.8609 0.0
Rb16 Rb+1 0.47346 0.26078 0.43288 0.1391 0.0
Sn6 Sn-1 0.33117 -0.24414 0.26754 1 0.0
Rb9 Rb+1 0.20266 -0.74113 0.19462 1 0.0
Rb32 Rb+1 0.47943 0.35302 0.09182 0.8609 0.0
O14 O-2 0.4333 0.3905 0.1824 0.8609 0.0
O15 O-2 0.3642 0.2038 0.0825 0.8609 0.0
Rb10 Rb+1 0.16061 -0.5733 0.32524 1 0.0
O3 O-2 -0.0713 -0.6104 0.1771 1 0.0
Rb31 Rb+1 0.4032 0.5606 0.4537 0.1391 0.0
Rb29 Rb+1 0.4503 -0.118 0.16 0.1391 0.0
O8 O-2 0.2713 -0.0378 0.4529 1 0.0
Rb7 Rb+1 0.65193 0.27578 0.47642 1 0.0
Sn7 Sn+2 0.47346 0.26078 0.43288 0.8609 0.0
Rb20 Rb+1 0.45238 0.05408 0.057 0.8609 0.0
Rb25 Rb+1 0.3557 -0.0552 0.3913 0.1391 0.0
